data_7060941
loop_
_publ_author_name
'Panova, Yulia'
'Khristolyubova, Alexandra'
'Sushev, Vyacheslav'
'Zolotareva, Natalya'
'Baranov, Evgeny V.'
'Fukin, Georgii K.'
'Kornev, Alexander'

_publ_section_title
;
 Rearrangements and Reductive Cleavage of
 3&#x0430;,6&#x0430;-Diaza-1,4-diphosphapentalenes
;
_journal_name_full 'New Journal of Chemistry'
_journal_paper_doi 10.1039/D1NJ03341G
_journal_year 2021
_chemical_formula_sum 'C16 H14 N2 P2'
_chemical_formula_weight 296.23
_space_group_crystal_system monoclinic
_space_group_IT_number 15
_space_group_name_Hall '-C 2yc'
_space_group_name_H-M_alt 'C 1 2/c 1'
_atom_sites_solution_hydrogens mixed
_atom_sites_solution_primary dual
_atom_sites_solution_secondary difmap
_audit_creation_method SHELXL-2018/3
_audit_update_record
;
2021-06-16 deposited with the CCDC.	2021-09-06 downloaded from the CCDC.
;
_cell_angle_alpha 90
_cell_angle_beta 97.827(3)
_cell_angle_gamma 90
_cell_formula_units_Z 4
_cell_length_a 21.5266(7)
_cell_length_b 5.1677(2)
_cell_length_c 12.6369(4)
_cell_measurement_reflns_used 2615
_cell_measurement_temperature 100(2)
_cell_measurement_theta_max 30.2130
_cell_measurement_theta_min 3.5280
_cell_volume 1392.67(8)
_computing_cell_refinement 'CrysAlisPro 1.171.38.46 (Rigaku OD, 2015)'
_computing_data_collection 'CrysAlisPro 1.171.38.46 (Rigaku OD, 2015)'
_computing_data_reduction 'CrysAlisPro 1.171.38.46 (Rigaku OD, 2015)'
_computing_molecular_graphics 'Bruker SHELXTL'
_computing_publication_material 'Bruker SHELXTL'
_computing_structure_refinement 'SHELXL-2018/3 (Sheldrick, 2018)'
_computing_structure_solution 'SHELXT 2014/5 (Sheldrick, 2014)'
_diffrn_ambient_temperature 100(2)
_diffrn_measured_fraction_theta_full 0.990
_diffrn_measured_fraction_theta_max 0.992
_diffrn_measurement_device_type 'Xcalibur, Eos'
_diffrn_measurement_method '\w scans'
_diffrn_radiation_type MoK\a
_diffrn_radiation_wavelength 0.71073
_diffrn_reflns_av_R_equivalents 0.0375
_diffrn_reflns_av_unetI/netI 0.0280
_diffrn_reflns_Laue_measured_fraction_full 0.990
_diffrn_reflns_Laue_measured_fraction_max 0.992
_diffrn_reflns_limit_h_max 28
_diffrn_reflns_limit_h_min -28
_diffrn_reflns_limit_k_max 6
_diffrn_reflns_limit_k_min -6
_diffrn_reflns_limit_l_max 16
_diffrn_reflns_limit_l_min -16
_diffrn_reflns_number 9820
_diffrn_reflns_point_group_measured_fraction_full 0.990
_diffrn_reflns_point_group_measured_fraction_max 0.992
_diffrn_reflns_theta_full 25.242
_diffrn_reflns_theta_max 27.991
_diffrn_reflns_theta_min 3.255
_diffrn_source 'fine-focus sealed X-ray tube'
_exptl_absorpt_coefficient_mu 0.302
_exptl_absorpt_correction_T_max 0.986
_exptl_absorpt_correction_T_min 0.919
_exptl_absorpt_correction_type gaussian
_exptl_absorpt_process_details
;
CrysAlisPro 1.171.38.46 (Rigaku Oxford Diffraction, 2015)
Numerical absorption correction based on gaussian integration over
			a multifaceted crystal model
Empirical absorption correction using spherical harmonics,
 implemented in SCALE3 ABSPACK scaling algorithm.
;
_exptl_crystal_colour yellow
_exptl_crystal_density_diffrn 1.413
_exptl_crystal_description stick
_exptl_crystal_F_000 616
_exptl_crystal_size_max 0.556
_exptl_crystal_size_mid 0.080
_exptl_crystal_size_min 0.049
_refine_diff_density_max 0.341
_refine_diff_density_min -0.186
_refine_diff_density_rms 0.050
_refine_ls_extinction_method none
_refine_ls_goodness_of_fit_ref 1.047
_refine_ls_hydrogen_treatment mixed
_refine_ls_matrix_type full
_refine_ls_number_parameters 99
_refine_ls_number_reflns 1673
_refine_ls_number_restraints 0
_refine_ls_restrained_S_all 1.047
_refine_ls_R_factor_all 0.0394
_refine_ls_R_factor_gt 0.0307
_refine_ls_shift/su_max 0.001
_refine_ls_shift/su_mean 0.000
_refine_ls_structure_factor_coef Fsqd
_refine_ls_weighting_details 'w=1/[\s^2^(Fo^2^)+(0.0404P)^2^+0.3860P] where P=(Fo^2^+2Fc^2^)/3'
_refine_ls_weighting_scheme calc
_refine_ls_wR_factor_gt 0.0721
_refine_ls_wR_factor_ref 0.0744
_reflns_Friedel_coverage 0.000
_reflns_number_gt 1423
_reflns_number_total 1673
_reflns_threshold_expression 'I > 2\s(I)'
_cod_data_source_file d1nj03341g2.cif
_cod_data_source_block pnnpph
_cod_original_sg_symbol_H-M 'C 2/c'
_cod_database_code 7060941
_shelx_shelxl_version_number 2018/3
_shelx_space_group_comment
;
The symmetry employed for this shelxl refinement is uniquely defined
by the following loop, which should always be used as a source of
symmetry information in preference to the above space-group names.
They are only intended as comments.
;
_shelx_estimated_absorpt_t_min 0.850
_shelx_estimated_absorpt_t_max 0.985

loop_
_space_group_symop_operation_xyz
'x, y, z'
'-x, y, -z+1/2'
'x+1/2, y+1/2, z'
'-x+1/2, y+1/2, -z+1/2'
'-x, -y, -z'
'x, -y, z-1/2'
'-x+1/2, -y+1/2, -z'
'x+1/2, -y+1/2, z-1/2'

loop_
_atom_site_label
_atom_site_type_symbol
_atom_site_fract_x
_atom_site_fract_y
_atom_site_fract_z
_atom_site_U_iso_or_equiv
_atom_site_adp_type
_atom_site_occupancy
_atom_site_site_symmetry_order
_atom_site_calc_flag
_atom_site_refinement_flags_posn
_atom_site_refinement_flags_adp
_atom_site_refinement_flags_occupancy
_atom_site_disorder_assembly
_atom_site_disorder_group
P1 P 0.52900(2) 0.97381(6) 0.82992(3) 0.01526(11) Uani 1 1 d . . . . .
N1 N 0.57476(5) 0.7123(2) 0.80170(9) 0.0146(2) Uani 1 1 d . . . . .
C1 C 0.57557(6) 0.6567(2) 0.70319(10) 0.0131(3) Uani 1 1 d . . . . .
C2 C 0.53387(6) 0.7984(3) 0.61494(10) 0.0153(3) Uani 1 1 d . . . . .
H2A H 0.5147(7) 0.684(3) 0.5612(12) 0.015(4) Uiso 1 1 d . . . . .
H2B H 0.5582(8) 0.923(3) 0.5838(12) 0.023(4) Uiso 1 1 d . . . . .
C3 C 0.61854(6) 0.4532(2) 0.67250(10) 0.0142(3) Uani 1 1 d . . . . .
C4 C 0.65186(6) 0.2968(3) 0.75139(11) 0.0159(3) Uani 1 1 d . . . . .
H4A H 0.647065 0.322421 0.824278 0.019 Uiso 1 1 calc R U . . .
C5 C 0.69164(6) 0.1057(3) 0.72382(11) 0.0191(3) Uani 1 1 d . . . . .
H5A H 0.713513 -0.001021 0.777722 0.023 Uiso 1 1 calc R U . . .
C6 C 0.69980(6) 0.0690(3) 0.61758(12) 0.0205(3) Uani 1 1 d . . . . .
H6A H 0.727333 -0.062062 0.599042 0.025 Uiso 1 1 calc R U . . .
C7 C 0.66770(6) 0.2239(3) 0.53865(11) 0.0193(3) Uani 1 1 d . . . . .
H7A H 0.673392 0.199839 0.466065 0.023 Uiso 1 1 calc R U . . .
C8 C 0.62715(6) 0.4145(3) 0.56611(10) 0.0168(3) Uani 1 1 d . . . . .
H8A H 0.605071 0.519629 0.511842 0.020 Uiso 1 1 calc R U . . .

loop_
_atom_site_aniso_label
_atom_site_aniso_U_11
_atom_site_aniso_U_22
_atom_site_aniso_U_33
_atom_site_aniso_U_23
_atom_site_aniso_U_13
_atom_site_aniso_U_12
P1 0.01932(19) 0.01395(18) 0.01326(18) -0.00260(13) 0.00496(12) -0.00234(14)
N1 0.0140(5) 0.0150(5) 0.0149(5) -0.0008(4) 0.0026(4) -0.0024(4)
C1 0.0126(6) 0.0121(6) 0.0150(6) 0.0003(5) 0.0029(5) -0.0032(5)
C2 0.0179(6) 0.0163(6) 0.0123(6) 0.0013(5) 0.0045(5) 0.0010(5)
C3 0.0123(6) 0.0140(6) 0.0166(6) -0.0003(5) 0.0034(5) -0.0037(5)
C4 0.0145(6) 0.0171(6) 0.0163(6) 0.0005(5) 0.0027(5) -0.0035(5)
C5 0.0153(7) 0.0175(7) 0.0239(7) 0.0032(5) 0.0006(5) 0.0001(5)
C6 0.0152(7) 0.0184(7) 0.0286(7) -0.0027(6) 0.0057(5) 0.0003(5)
C7 0.0179(7) 0.0231(7) 0.0180(7) -0.0040(5) 0.0064(5) -0.0012(6)
C8 0.0159(6) 0.0181(7) 0.0167(6) -0.0006(5) 0.0029(5) -0.0007(5)

loop_
_atom_type_symbol
_atom_type_description
_atom_type_scat_dispersion_real
_atom_type_scat_dispersion_imag
_atom_type_scat_source
C C 0.0033 0.0016 'International Tables Vol C Tables 4.2.6.8 and 6.1.1.4'
H H 0.0000 0.0000 'International Tables Vol C Tables 4.2.6.8 and 6.1.1.4'
N N 0.0061 0.0033 'International Tables Vol C Tables 4.2.6.8 and 6.1.1.4'
P P 0.1023 0.0942 'International Tables Vol C Tables 4.2.6.8 and 6.1.1.4'

loop_
_geom_angle_atom_site_label_1
_geom_angle_atom_site_label_2
_geom_angle_atom_site_label_3
_geom_angle
_geom_angle_site_symmetry_1
_geom_angle_site_symmetry_3
_geom_angle_publ_flag
N1 P1 C2 99.26(6) . 2_656 ?
N1 P1 P1 94.44(4) . 2_656 ?
C2 P1 P1 89.59(5) 2_656 2_656 ?
C1 N1 P1 117.21(10) . . ?
N1 C1 C3 120.26(12) . . ?
N1 C1 C2 121.35(12) . . ?
C3 C1 C2 118.39(11) . . ?
C1 C2 P1 110.50(9) . 2_656 ?
C1 C2 H2A 112.2(9) . . ?
P1 C2 H2A 107.8(9) 2_656 . ?
C1 C2 H2B 109.1(10) . . ?
P1 C2 H2B 107.4(10) 2_656 . ?
H2A C2 H2B 109.6(13) . . ?
C8 C3 C4 118.68(12) . . ?
C8 C3 C1 121.42(12) . . ?
C4 C3 C1 119.90(12) . . ?
C5 C4 C3 120.46(13) . . ?
C5 C4 H4A 119.8 . . ?
C3 C4 H4A 119.8 . . ?
C4 C5 C6 120.32(13) . . ?
C4 C5 H5A 119.8 . . ?
C6 C5 H5A 119.8 . . ?
C7 C6 C5 119.95(13) . . ?
C7 C6 H6A 120.0 . . ?
C5 C6 H6A 120.0 . . ?
C6 C7 C8 119.82(13) . . ?
C6 C7 H7A 120.1 . . ?
C8 C7 H7A 120.1 . . ?
C7 C8 C3 120.77(13) . . ?
C7 C8 H8A 119.6 . . ?
C3 C8 H8A 119.6 . . ?

loop_
_geom_bond_atom_site_label_1
_geom_bond_atom_site_label_2
_geom_bond_distance
_geom_bond_site_symmetry_2
_geom_bond_publ_flag
P1 N1 1.7377(11) . ?
P1 C2 1.8429(14) 2_656 ?
P1 P1 2.2254(7) 2_656 ?
N1 C1 1.2800(17) . ?
C1 C3 1.4866(18) . ?
C1 C2 1.5207(18) . ?
C2 H2A 0.953(15) . ?
C2 H2B 0.947(16) . ?
C3 C8 1.3964(18) . ?
C3 C4 1.4022(18) . ?
C4 C5 1.3826(19) . ?
C4 H4A 0.9500 . ?
C5 C6 1.391(2) . ?
C5 H5A 0.9500 . ?
C6 C7 1.388(2) . ?
C6 H6A 0.9500 . ?
C7 C8 1.3910(18) . ?
C7 H7A 0.9500 . ?
C8 H8A 0.9500 . ?

loop_
_geom_torsion_atom_site_label_1
_geom_torsion_atom_site_label_2
_geom_torsion_atom_site_label_3
_geom_torsion_atom_site_label_4
_geom_torsion
_geom_torsion_site_symmetry_1
_geom_torsion_site_symmetry_2
_geom_torsion_site_symmetry_3
_geom_torsion_site_symmetry_4
_geom_torsion_publ_flag
C2 P1 N1 C1 109.41(10) 2_656 . . . ?
P1 P1 N1 C1 19.10(10) 2_656 . . . ?
P1 N1 C1 C3 173.76(9) . . . . ?
P1 N1 C1 C2 -5.23(16) . . . . ?
N1 C1 C2 P1 -16.17(16) . . . 2_656 ?
C3 C1 C2 P1 164.82(9) . . . 2_656 ?
N1 C1 C3 C8 -170.51(12) . . . . ?
C2 C1 C3 C8 8.52(18) . . . . ?
N1 C1 C3 C4 8.88(19) . . . . ?
C2 C1 C3 C4 -172.09(12) . . . . ?
C8 C3 C4 C5 -1.02(19) . . . . ?
C1 C3 C4 C5 179.57(12) . . . . ?
C3 C4 C5 C6 1.0(2) . . . . ?
C4 C5 C6 C7 -0.3(2) . . . . ?
C5 C6 C7 C8 -0.4(2) . . . . ?
C6 C7 C8 C3 0.3(2) . . . . ?
C4 C3 C8 C7 0.35(19) . . . . ?
C1 C3 C8 C7 179.75(12) . . . . ?
